data_7104356
loop_
_publ_author_name
'Jang, Ji-Jun'
'Li, Lei'
'Yang, Tao'
'Kuang, Dai-Bin'
'Wang, Wei'
'Su, Cheng-Yong'

_publ_section_title
;
 Self-assembly of 2D Borromean networks through hydrogen-bonding
 recognition.
;
_journal_issue 17
_journal_name_full 'Chemical communications (Cambridge, England)'
_journal_page_first 2387
_journal_page_last 2389
_journal_paper_doi 10.1039/b820831j
_journal_volume 34
_journal_year 2009
_chemical_formula_sum 'C102 H84 Cl4 Mn2 N26 O8'
_chemical_formula_weight 2053.63
_chemical_name_systematic
;
?
;
_space_group_IT_number 148
_symmetry_cell_setting hexagonal
_symmetry_space_group_name_Hall '-R 3'
_symmetry_space_group_name_H-M 'R -3 :H'
_atom_sites_solution_hydrogens geom
_atom_sites_solution_primary direct
_atom_sites_solution_secondary difmap
_audit_creation_method SHELXL-97
_cell_angle_alpha 90.00
_cell_angle_beta 90.00
_cell_angle_gamma 120.00
_cell_formula_units_Z 3
_cell_length_a 16.541(8)
_cell_length_b 16.541(8)
_cell_length_c 33.390(9)
_cell_measurement_reflns_used 1647
_cell_measurement_temperature 293(2)
_cell_measurement_theta_max 30.1455
_cell_measurement_theta_min 2.7336
_cell_volume 7912(6)
_computing_cell_refinement
;
CrysAlis RED, Oxford Diffraction Ltd.,
Version 1.171.32.24 (release 21-04-2008 CrysAlis171 .NET)
(compiled Apr 21 2008,18:23:10)
;
_computing_data_collection
;
CrysAlis CCD, Oxford Diffraction Ltd.,
Version 1.171.32.24 (release 21-04-2008 CrysAlis171 .NET)
(compiled Apr 21 2008,18:23:10)
;
_computing_data_reduction
;
CrysAlis RED, Oxford Diffraction Ltd.,
Version 1.171.32.24 (release 21-04-2008 CrysAlis171 .NET)
(compiled Apr 21 2008,18:23:10)
;
_computing_structure_refinement 'SHELXL-97 (Sheldrick, 1997)'
_computing_structure_solution 'SHELXS-97 (Sheldrick, 1990)'
_diffrn_ambient_temperature 293(2)
_diffrn_detector_area_resol_mean 16.0855
_diffrn_measured_fraction_theta_full 0.956
_diffrn_measured_fraction_theta_max 0.956
_diffrn_measurement_device_type 'Oxford Germini S Ultra'
_diffrn_measurement_method '\w and \f scans'
_diffrn_radiation_monochromator graphite
_diffrn_radiation_source 'Enhance (Mo) X-ray Source'
_diffrn_radiation_type MoK\a
_diffrn_radiation_wavelength 0.71073
_diffrn_reflns_av_R_equivalents 0.0372
_diffrn_reflns_av_sigmaI/netI 0.1285
_diffrn_reflns_limit_h_max 13
_diffrn_reflns_limit_h_min -20
_diffrn_reflns_limit_k_max 13
_diffrn_reflns_limit_k_min -18
_diffrn_reflns_limit_l_max 25
_diffrn_reflns_limit_l_min -40
_diffrn_reflns_number 5974
_diffrn_reflns_theta_full 25.49
_diffrn_reflns_theta_max 25.49
_diffrn_reflns_theta_min 3.07
_exptl_absorpt_coefficient_mu 0.407
_exptl_absorpt_correction_T_max 0.9229
_exptl_absorpt_correction_T_min 0.8875
_exptl_absorpt_correction_type multi-scan
_exptl_absorpt_process_details
;
CrysAlis RED, Oxford Diffraction Ltd.,
Version 1.171.32.24 (release 21-04-2008 CrysAlis171 .NET)
(compiled Apr 21 2008,18:23:10)
Empirical absorption correction using spherical harmonics,
implemented in SCALE3 ABSPACK scaling algorithm.
;
_exptl_crystal_colour Yellow
_exptl_crystal_density_diffrn 1.293
_exptl_crystal_density_method 'not measured'
_exptl_crystal_description Block
_exptl_crystal_F_000 3180
_exptl_crystal_size_max 0.30
_exptl_crystal_size_mid 0.24
_exptl_crystal_size_min 0.20
_refine_diff_density_max 0.610
_refine_diff_density_min -0.391
_refine_diff_density_rms 0.073
_refine_ls_extinction_coef 0.0116(7)
_refine_ls_extinction_expression Fc^*^=kFc[1+0.001xFc^2^\l^3^/sin(2\q)]^-1/4^
_refine_ls_extinction_method SHELXL
_refine_ls_goodness_of_fit_ref 1.086
_refine_ls_hydrogen_treatment constr
_refine_ls_matrix_type full
_refine_ls_number_parameters 215
_refine_ls_number_reflns 3133
_refine_ls_number_restraints 312
_refine_ls_restrained_S_all 1.140
_refine_ls_R_factor_all 0.2663
_refine_ls_R_factor_gt 0.1335
_refine_ls_shift/su_max 0.001
_refine_ls_shift/su_mean 0.000
_refine_ls_structure_factor_coef Fsqd
_refine_ls_weighting_details 'calc w=1/[\s^2^(Fo^2^)+(0.0810P)^2^+50.0000P] where P=(Fo^2^+2Fc^2^)/3'
_refine_ls_weighting_scheme calc
_refine_ls_wR_factor_gt 0.3076
_refine_ls_wR_factor_ref 0.3434
_reflns_number_gt 1071
_reflns_number_total 3133
_reflns_threshold_expression >2sigma(I)
_cod_data_source_file b820831j.txt
_cod_data_source_block 2
_cod_depositor_comments
;
The following automatic conversions were performed:
'_symmetry_cell_setting' value 'Hexagonal' changed to 'hexagonal'
according to '/home/saulius/struct/CIF-dictionaries/cif_core.dic'
dictionary named 'cif_core.dic' version 2.4.1 from 2010-06-29.

Automatic conversion script
Id: cif_fix_enum 1527 2010-12-29 10:47:43Z saulius 
;
_cod_original_sg_symbol_H-M R-3
_cod_database_code 7104356

loop_
_symmetry_equiv_pos_as_xyz
'x, y, z'
'-y, x-y, z'
'-x+y, -x, z'
'x+2/3, y+1/3, z+1/3'
'-y+2/3, x-y+1/3, z+1/3'
'-x+y+2/3, -x+1/3, z+1/3'
'x+1/3, y+2/3, z+2/3'
'-y+1/3, x-y+2/3, z+2/3'
'-x+y+1/3, -x+2/3, z+2/3'
'-x, -y, -z'
'y, -x+y, -z'
'x-y, x, -z'
'-x+2/3, -y+1/3, -z+1/3'
'y+2/3, -x+y+1/3, -z+1/3'
'x-y+2/3, x+1/3, -z+1/3'
'-x+1/3, -y+2/3, -z+2/3'
'y+1/3, -x+y+2/3, -z+2/3'
'x-y+1/3, x+2/3, -z+2/3'

loop_
_atom_site_label
_atom_site_type_symbol
_atom_site_fract_x
_atom_site_fract_y
_atom_site_fract_z
_atom_site_U_iso_or_equiv
_atom_site_adp_type
_atom_site_occupancy
_atom_site_symmetry_multiplicity
_atom_site_calc_flag
_atom_site_refinement_flags
_atom_site_disorder_assembly
_atom_site_disorder_group
Mn1 Mn 0.3333 -0.3333 0.31960(3) 0.1109(6) Uani 1 3 d SU . .
N1 N 0.3333 -0.3333 0.3986(3) 0.136(3) Uani 1 3 d SU . .
N2 N 0.3994(4) -0.1812(5) 0.34336(19) 0.162(3) Uani 1 1 d U . .
N3 N 0.4337(4) -0.0836(4) 0.3883(2) 0.151(2) Uani 1 1 d U . .
H3A H 0.4368 -0.0601 0.4116 0.182 Uiso 1 1 calc R . .
N4 N 0.2028(4) -0.0851(5) 0.2569(2) 0.155(2) Uani 1 1 d U . .
N5 N 0.3574(4) 0.0976(5) 0.1327(2) 0.163(3) Uani 1 1 d U . .
C1 C 0.3404(5) -0.2433(5) 0.41014(19) 0.128(2) Uani 1 1 d U . .
H1A H 0.2783 -0.2514 0.4124 0.154 Uiso 1 1 calc R . .
H1B H 0.3706 -0.2237 0.4360 0.154 Uiso 1 1 calc R . .
C2 C 0.3923(5) -0.1738(5) 0.3811(2) 0.131(3) Uani 1 1 d U . .
C3 C 0.4716(6) -0.0309(6) 0.3541(3) 0.161(3) Uani 1 1 d U . .
C4 C 0.5260(6) 0.0624(6) 0.3473(3) 0.183(3) Uani 1 1 d U . .
H4 H 0.5440 0.1048 0.3684 0.220 Uiso 1 1 calc R . .
C5 C 0.5538(6) 0.0926(7) 0.3091(3) 0.198(4) Uani 1 1 d U . .
H5A H 0.5878 0.1561 0.3034 0.237 Uiso 1 1 calc R . .
C6 C 0.5305(6) 0.0274(7) 0.2792(3) 0.189(4) Uani 1 1 d U . .
H6A H 0.5518 0.0479 0.2533 0.226 Uiso 1 1 calc R . .
C7 C 0.4763(6) -0.0679(8) 0.2862(3) 0.203(4) Uani 1 1 d U . .
H7A H 0.4573 -0.1115 0.2656 0.244 Uiso 1 1 calc R . .
C8 C 0.4518(6) -0.0944(6) 0.3263(3) 0.164(3) Uani 1 1 d U . .
C9 C 0.4169(6) 0.1087(7) 0.1607(3) 0.188(4) Uani 1 1 d U . .
H9A H 0.4795 0.1473 0.1542 0.225 Uiso 1 1 calc R . .
C10 C 0.2737(6) 0.0442(6) 0.1437(3) 0.167(3) Uani 1 1 d U . .
H10A H 0.2267 0.0351 0.1258 0.200 Uiso 1 1 calc R . .
C11 C 0.2475(6) 0.0000(6) 0.1789(3) 0.171(3) Uani 1 1 d U . .
H11A H 0.1842 -0.0399 0.1836 0.205 Uiso 1 1 calc R . .
C12 C 0.4004(7) 0.0723(7) 0.1973(3) 0.201(4) Uani 1 1 d U . .
H12A H 0.4491 0.0879 0.2152 0.242 Uiso 1 1 calc R . .
C13 C 0.3089(6) 0.0105(6) 0.2083(3) 0.167(3) Uani 1 1 d U . .
C14 C 0.2852(6) -0.0332(6) 0.2471(3) 0.157(3) Uani 1 1 d U . .
H14A H 0.3326 -0.0222 0.2650 0.189 Uiso 1 1 calc R . .
C15 C 0.1885(5) -0.1252(6) 0.2960(3) 0.154(3) Uani 1 1 d U . .
C16 C 0.2412(5) -0.0761(6) 0.3287(3) 0.153(3) Uani 1 1 d U . .
H16A H 0.2914 -0.0159 0.3255 0.184 Uiso 1 1 calc R . .
C17 C 0.1148(6) -0.2155(6) 0.2997(3) 0.163(3) Uani 1 1 d U . .
H17A H 0.0807 -0.2483 0.2773 0.195 Uiso 1 1 calc R . .
Cl1 Cl 0.0000 0.0000 0.12253(9) 0.1296(12) Uani 1 3 d SU . .
O1 O 0.0000 0.0000 0.1649(3) 0.221(5) Uani 1 3 d SU . .
O2 O 0.0464(7) 0.0872(5) 0.1082(3) 0.276(4) Uani 1 1 d U . .
Cl2 Cl 0.3333 -0.3333 0.24771(17) 0.394(5) Uani 1 3 d SU . .

loop_
_atom_site_aniso_label
_atom_site_aniso_U_11
_atom_site_aniso_U_22
_atom_site_aniso_U_33
_atom_site_aniso_U_23
_atom_site_aniso_U_13
_atom_site_aniso_U_12
Mn1 0.1527(10) 0.1527(10) 0.0274(5) 0.000 0.000 0.0763(5)
N1 0.160(5) 0.160(5) 0.088(5) 0.000 0.000 0.080(2)
N2 0.175(4) 0.199(5) 0.121(4) 0.046(4) 0.015(4) 0.102(3)
N3 0.140(4) 0.171(4) 0.147(4) 0.054(4) 0.020(3) 0.080(3)
N4 0.145(4) 0.158(4) 0.169(5) 0.007(4) 0.019(4) 0.079(3)
N5 0.132(4) 0.168(4) 0.176(5) 0.016(4) -0.002(4) 0.066(3)
C1 0.171(4) 0.122(4) 0.104(4) 0.000(3) 0.015(4) 0.082(3)
C2 0.156(4) 0.138(4) 0.096(4) 0.033(4) 0.027(4) 0.071(4)
C3 0.163(5) 0.172(5) 0.159(5) 0.066(4) 0.015(4) 0.091(4)
C4 0.165(5) 0.198(5) 0.195(6) 0.086(5) 0.029(5) 0.097(4)
C5 0.161(5) 0.226(6) 0.214(7) 0.066(6) 0.023(5) 0.102(5)
C6 0.161(5) 0.213(6) 0.200(6) 0.072(5) 0.013(5) 0.100(5)
C7 0.174(5) 0.244(6) 0.196(6) 0.069(6) 0.011(5) 0.108(5)
C8 0.170(5) 0.197(5) 0.136(5) 0.074(4) 0.026(4) 0.099(4)
C9 0.157(5) 0.221(6) 0.180(6) 0.058(5) 0.001(5) 0.091(5)
C10 0.160(5) 0.174(6) 0.154(6) 0.000(5) 0.013(5) 0.075(4)
C11 0.155(5) 0.183(6) 0.162(6) -0.016(5) 0.015(5) 0.076(4)
C12 0.165(5) 0.215(6) 0.218(7) 0.061(6) 0.001(6) 0.090(5)
C13 0.132(5) 0.187(5) 0.189(6) 0.020(5) 0.000(5) 0.084(4)
C14 0.136(5) 0.164(5) 0.181(6) 0.026(5) 0.013(5) 0.082(4)
C15 0.147(4) 0.148(5) 0.177(5) -0.011(4) 0.014(5) 0.081(4)
C16 0.148(5) 0.146(5) 0.170(6) -0.009(5) -0.002(5) 0.076(4)
C17 0.160(5) 0.149(5) 0.184(7) 0.000(5) 0.018(5) 0.081(4)
Cl1 0.1454(17) 0.1454(17) 0.0981(19) 0.000 0.000 0.0727(8)
O1 0.263(7) 0.263(7) 0.136(7) 0.000 0.000 0.132(3)
O2 0.289(8) 0.143(5) 0.284(7) 0.100(5) 0.043(6) 0.023(5)
Cl2 0.537(8) 0.537(8) 0.108(3) 0.000 0.000 0.269(4)

loop_
_atom_type_symbol
_atom_type_description
_atom_type_scat_dispersion_real
_atom_type_scat_dispersion_imag
_atom_type_scat_source
C C 0.0033 0.0016 'International Tables Vol C Tables 4.2.6.8 and 6.1.1.4'
H H 0.0000 0.0000 'International Tables Vol C Tables 4.2.6.8 and 6.1.1.4'
N N 0.0061 0.0033 'International Tables Vol C Tables 4.2.6.8 and 6.1.1.4'
O O 0.0106 0.0060 'International Tables Vol C Tables 4.2.6.8 and 6.1.1.4'
Cl Cl 0.1484 0.1585 'International Tables Vol C Tables 4.2.6.8 and 6.1.1.4'
Mn Mn 0.3368 0.7283 'International Tables Vol C Tables 4.2.6.8 and 6.1.1.4'

loop_
_geom_angle_atom_site_label_1
_geom_angle_atom_site_label_2
_geom_angle_atom_site_label_3
_geom_angle
_geom_angle_site_symmetry_1
_geom_angle_site_symmetry_3
_geom_angle_publ_flag
N2 Mn1 N2 108.99(16) . 2_545 ?
N2 Mn1 N2 108.99(16) . 3_655 ?
N2 Mn1 N2 108.99(16) 2_545 3_655 ?
N2 Mn1 Cl2 109.95(15) . . ?
N2 Mn1 Cl2 109.95(15) 2_545 . ?
N2 Mn1 Cl2 109.95(15) 3_655 . ?
C1 N1 C1 113.6(3) . 2_545 ?
C1 N1 C1 113.6(3) . 3_655 ?
C1 N1 C1 113.6(3) 2_545 3_655 ?
C2 N2 C8 110.4(7) . . ?
C2 N2 Mn1 115.1(5) . . ?
C8 N2 Mn1 134.3(6) . . ?
C2 N3 C3 112.3(7) . . ?
C2 N3 H3A 123.8 . . ?
C3 N3 H3A 123.8 . . ?
C14 N4 C15 115.7(8) . . ?
C10 N5 C9 112.1(8) . . ?
C2 C1 N1 110.3(6) . . ?
C2 C1 H1A 109.6 . . ?
N1 C1 H1A 109.6 . . ?
C2 C1 H1B 109.6 . . ?
N1 C1 H1B 109.6 . . ?
H1A C1 H1B 108.1 . . ?
N2 C2 N3 105.5(7) . . ?
N2 C2 C1 130.1(7) . . ?
N3 C2 C1 123.7(7) . . ?
C8 C3 C4 123.1(9) . . ?
C8 C3 N3 103.0(8) . . ?
C4 C3 N3 133.5(9) . . ?
C3 C4 C5 118.9(10) . . ?
C3 C4 H4 120.6 . . ?
C5 C4 H4 120.6 . . ?
C4 C5 C6 118.8(10) . . ?
C4 C5 H5A 120.6 . . ?
C6 C5 H5A 120.6 . . ?
C5 C6 C7 122.3(10) . . ?
C5 C6 H6A 118.8 . . ?
C7 C6 H6A 118.8 . . ?
C6 C7 C8 116.0(10) . . ?
C6 C7 H7A 122.0 . . ?
C8 C7 H7A 122.0 . . ?
C3 C8 N2 108.5(8) . . ?
C3 C8 C7 120.4(9) . . ?
N2 C8 C7 130.9(9) . . ?
N5 C9 C12 128.8(9) . . ?
N5 C9 H9A 115.6 . . ?
C12 C9 H9A 115.6 . . ?
N5 C10 C11 125.2(10) . . ?
N5 C10 H10A 117.4 . . ?
C11 C10 H10A 117.4 . . ?
C10 C11 C13 123.2(9) . . ?
C10 C11 H11A 118.4 . . ?
C13 C11 H11A 118.4 . . ?
C9 C12 C13 118.6(10) . . ?
C9 C12 H12A 120.7 . . ?
C13 C12 H12A 120.7 . . ?
C11 C13 C12 112.0(9) . . ?
C11 C13 C14 125.9(8) . . ?
C12 C13 C14 122.0(9) . . ?
N4 C14 C13 121.1(9) . . ?
N4 C14 H14A 119.5 . . ?
C13 C14 H14A 119.5 . . ?
C16 C15 C17 121.4(9) . . ?
C16 C15 N4 122.7(7) . . ?
C17 C15 N4 115.8(8) . . ?
C15 C16 C17 119.6(7) . 16_545 ?
C15 C16 H16A 120.2 . . ?
C17 C16 H16A 120.2 16_545 . ?
C15 C17 C16 119.0(8) . 16_545 ?
C15 C17 H17A 120.5 . . ?
C16 C17 H17A 120.5 16_545 . ?
O2 Cl1 O2 107.9(4) 2 . ?
O2 Cl1 O2 107.9(4) 2 3 ?
O2 Cl1 O2 107.9(4) . 3 ?
O2 Cl1 O1 111.0(4) 2 . ?
O2 Cl1 O1 111.0(4) . . ?
O2 Cl1 O1 111.0(4) 3 . ?

loop_
_geom_bond_atom_site_label_1
_geom_bond_atom_site_label_2
_geom_bond_distance
_geom_bond_site_symmetry_2
_geom_bond_publ_flag
Mn1 N2 2.325(7) . ?
Mn1 N2 2.325(7) 2_545 ?
Mn1 N2 2.325(7) 3_655 ?
Mn1 Cl2 2.400(6) . ?
Mn1 N1 2.639(9) . ?
N1 C1 1.485(7) . ?
N1 C1 1.485(7) 2_545 ?
N1 C1 1.485(7) 3_655 ?
N2 C2 1.277(9) . ?
N2 C8 1.376(10) . ?
N3 C2 1.317(9) . ?
N3 C3 1.380(10) . ?
N3 H3A 0.8600 . ?
N4 C14 1.239(9) . ?
N4 C15 1.428(11) . ?
N5 C10 1.268(10) . ?
N5 C9 1.304(11) . ?
C1 C2 1.419(9) . ?
C1 H1A 0.9700 . ?
C1 H1B 0.9700 . ?
C3 C8 1.316(12) . ?
C3 C4 1.362(11) . ?
C4 C5 1.363(12) . ?
C4 H4 0.9300 . ?
C5 C6 1.377(14) . ?
C5 H5A 0.9300 . ?
C6 C7 1.390(13) . ?
C6 H6A 0.9300 . ?
C7 C8 1.403(12) . ?
C7 H7A 0.9300 . ?
C9 C12 1.329(13) . ?
C9 H9A 0.9300 . ?
C10 C11 1.340(11) . ?
C10 H10A 0.9300 . ?
C11 C13 1.359(12) . ?
C11 H11A 0.9300 . ?
C12 C13 1.386(11) . ?
C12 H12A 0.9300 . ?
C13 C14 1.439(12) . ?
C14 H14A 0.9300 . ?
C15 C16 1.381(11) . ?
C15 C17 1.383(10) . ?
C16 C17 1.411(12) 16_545 ?
C16 H16A 0.9300 . ?
C17 C16 1.411(12) 16_545 ?
C17 H17A 0.9300 . ?
Cl1 O2 1.339(7) 2 ?
Cl1 O2 1.339(7) . ?
Cl1 O2 1.339(7) 3 ?
Cl1 O1 1.414(11) . ?

loop_
_geom_hbond_atom_site_label_D
_geom_hbond_atom_site_label_H
_geom_hbond_atom_site_label_A
_geom_hbond_distance_DH
_geom_hbond_distance_HA
_geom_hbond_distance_DA
_geom_hbond_angle_DHA
_geom_hbond_site_symmetry_A
N3 H3A N5 0.86 2.05 2.888(10) 165.0 6
